data_2200200
loop_
_publ_author_name
'Lehmler, Hans-Joachim'
'Parkin, Sean'
'Robertson, Larry W.'

_publ_section_title
;
 2,3,4'-Trichlorobiphenyl
;
_journal_issue 2
_journal_name_full 'Acta Crystallographica Section E'
_journal_page_first o111
_journal_page_last o112
_journal_paper_doi 10.1107/S1600536800021127
_journal_volume 57
_journal_year 2001
_chemical_formula_moiety 'C12 H7 Cl3'
_chemical_formula_sum 'C12 H7 Cl3'
_chemical_formula_weight 257.53
_chemical_melting_point 68.5(5)
_chemical_name_systematic
;
2,3,4'-Trichlorobiphenyl
;
_space_group_IT_number 9
_symmetry_cell_setting monoclinic
_symmetry_space_group_name_Hall 'C -2yc'
_symmetry_space_group_name_H-M 'C 1 c 1'
_audit_creation_method SHELXL-97
_cell_angle_alpha 90.00
_cell_angle_beta 94.510(10)
_cell_angle_gamma 90.00
_cell_formula_units_Z 4
_cell_length_a 3.9010(10)
_cell_length_b 17.398(2)
_cell_length_c 15.749(2)
_cell_measurement_reflns_used 7599
_cell_measurement_temperature 173.0(10)
_cell_measurement_theta_max 27.5
_cell_measurement_theta_min 1.0
_cell_volume 1065.6(3)
_computing_cell_refinement 'SCALEPACK (Otwinowski & Minor, 1997)'
_computing_data_collection 'COLLECT (Nonius, 1998)'
_computing_data_reduction 'DENZO-SMN (Otwinowski & Minor, 1997)'
_computing_molecular_graphics 'XP in SHELXTL/PC (Sheldrick, 1994)'
_computing_publication_material 'SHELX97-2 (Sheldrick, 1997) and local procedures'
_computing_structure_refinement 'SHELXL97 (Sheldrick, 1997)'
_computing_structure_solution 'SHELXS97 (Sheldrick, 1997)'
_diffrn_ambient_temperature 173.0(10)
_diffrn_detector_area_resol_mean 18
_diffrn_measured_fraction_theta_full .998
_diffrn_measured_fraction_theta_max .998
_diffrn_measurement_device_type 'Nonius KappaCCD'
_diffrn_measurement_method '\w scans at fixed \c = 55\%'
_diffrn_radiation_monochromator graphite
_diffrn_radiation_source 'fine-focus sealed tube'
_diffrn_radiation_type MoK\a
_diffrn_radiation_wavelength .71073
_diffrn_reflns_av_R_equivalents .023
_diffrn_reflns_av_sigmaI/netI .044
_diffrn_reflns_limit_h_max 5
_diffrn_reflns_limit_h_min -4
_diffrn_reflns_limit_k_max 22
_diffrn_reflns_limit_k_min -22
_diffrn_reflns_limit_l_max 20
_diffrn_reflns_limit_l_min -20
_diffrn_reflns_number 4022
_diffrn_reflns_theta_full 27.5
_diffrn_reflns_theta_max 27.5
_diffrn_reflns_theta_min 2.3
_diffrn_standards_decay_% 0
_diffrn_standards_number 0
_exptl_absorpt_coefficient_mu .817
_exptl_absorpt_correction_type none
_exptl_crystal_colour colourless
_exptl_crystal_density_diffrn 1.605
_exptl_crystal_density_method 'not measured'
_exptl_crystal_description 'irregular flattened needles'
_exptl_crystal_F_000 520
_exptl_crystal_size_max .24
_exptl_crystal_size_mid .20
_exptl_crystal_size_min .07
_refine_diff_density_max .20
_refine_diff_density_min -.17
_refine_ls_abs_structure_details '(Flack, 1983), 1076 Friedel pairs'
_refine_ls_abs_structure_Flack -.02(5)
_refine_ls_extinction_coef .0064(7)
_refine_ls_extinction_method SHELXL97
_refine_ls_goodness_of_fit_ref 1.07
_refine_ls_hydrogen_treatment constr
_refine_ls_matrix_type full
_refine_ls_number_parameters 137
_refine_ls_number_reflns 2305
_refine_ls_number_restraints 2
_refine_ls_restrained_S_all 1.07
_refine_ls_R_factor_all .0287
_refine_ls_R_factor_gt .0261
_refine_ls_shift/su_max .001
_refine_ls_shift/su_mean .000
_refine_ls_structure_factor_coef Fsqd
_refine_ls_weighting_details 'calc w = 1/[\s^2^(Fo^2^)+(0.0115P)^2^+0.3392P] where P = (Fo^2^+2Fc^2^)/3'
_refine_ls_weighting_scheme calc
_refine_ls_wR_factor_ref .0539
_reflns_number_gt 2197
_reflns_number_total 2305
_reflns_threshold_expression I>2\s(I)
_cod_data_source_file ob6018.cif
_cod_data_source_block I
_cod_depositor_comments
;
The following automatic conversions were performed:

'_chemical_melting_point' value '68-69' was changed to '68.5(5)' -
the average value was taken and precision was estimated.

Automatic conversion script
Id: cif_fix_values 1646 2011-03-28 12:23:43Z adriana 

The following automatic conversions were performed:

'_chemical_melting_point' value '68-69' was changed to '68.5(5)' -
the average value was taken and precision was estimated.

Automatic conversion script
Id: cif_fix_values 1715 2011-07-08 13:25:40Z adriana 
;
_cod_original_sg_symbol_H-M 'C c'
_cod_database_code 2200200

loop_
_symmetry_equiv_pos_as_xyz
'x, y, z'
'x, -y, z+1/2'
'x+1/2, y+1/2, z'
'x+1/2, -y+1/2, z+1/2'

loop_
_atom_site_label
_atom_site_fract_x
_atom_site_fract_y
_atom_site_fract_z
_atom_site_U_iso_or_equiv
_atom_site_adp_type
_atom_site_calc_flag
_atom_site_refinement_flags
_atom_site_occupancy
_atom_site_disorder_assembly
_atom_site_disorder_group
_atom_site_type_symbol
C1 .3350(5) .62904(10) .90812(11) .0174(4) Uani d . 1 . . C
C2 .2276(5) .64033(11) .99002(12) .0197(4) Uani d . 1 . . C
H2 .1258 .6878 1.0041 .024 Uiso calc R 1 . . H
C3 .2689(5) .58249(12) 1.05089(12) .0230(4) Uani d . 1 . . C
H3 .1923 .5899 1.1061 .028 Uiso calc R 1 . . H
C4 .4221(5) .51421(11) 1.03046(12) .0213(4) Uani d . 1 . . C
C5 .5279(5) .50121(11) .95014(13) .0224(4) Uani d . 1 . . C
H5 .6307 .4537 .9367 .027 Uiso calc R 1 . . H
C6 .4816(5) .55854(11) .88965(12) .0212(4) Uani d . 1 . . C
H7 .5514 .5497 .8340 .025 Uiso calc R 1 . . H
C7 .2830(5) .68775(11) .83908(11) .0182(4) Uani d . 1 . . C
C8 .3923(5) .76414(11) .84685(11) .0176(4) Uani d . 1 . . C
C9 .3536(5) .81375(11) .77730(11) .0193(4) Uani d . 1 . . C
C10 .2017(5) .78876(12) .69979(12) .0237(5) Uani d . 1 . . C
H10 .1773 .8228 .6525 .028 Uiso calc R 1 . . H
C11 .0853(5) .71345(12) .69176(12) .0234(5) Uani d . 1 . . C
H11 -.0238 .6959 .6393 .028 Uiso calc R 1 . . H
C12 .1293(5) .66408(12) .76062(11) .0214(4) Uani d . 1 . . C
H12 .0523 .6125 .7542 .026 Uiso calc R 1 . . H
Cl1 .47874(13) .44278(3) 1.10768(3) .03361(15) Uani d . 1 . . Cl
Cl2 .58842(10) .79900(3) .94221(3) .02358(12) Uani d . 1 . . Cl
Cl3 .50181(12) .90755(3) .78489(3) .02713(13) Uani d . 1 . . Cl

loop_
_atom_site_aniso_label
_atom_site_aniso_U_11
_atom_site_aniso_U_22
_atom_site_aniso_U_33
_atom_site_aniso_U_12
_atom_site_aniso_U_13
_atom_site_aniso_U_23
C1 .0162(10) .0186(9) .0171(8) -.0017(8) -.0008(7) -.0022(8)
C2 .0199(10) .0201(10) .0192(9) -.0002(8) .0019(7) -.0021(7)
C3 .0226(11) .0286(11) .0182(9) -.0020(9) .0033(8) .0002(8)
C4 .0178(11) .0228(11) .0230(10) -.0037(9) -.0012(8) .0048(8)
C5 .0220(11) .0176(10) .0277(10) -.0015(8) .0026(8) -.0035(9)
C6 .0230(11) .0228(11) .0183(9) -.0016(9) .0052(8) -.0032(7)
C7 .0153(9) .0213(10) .0184(9) .0023(8) .0037(7) -.0001(8)
C8 .0176(10) .0199(10) .0153(8) .0028(8) .0026(7) -.0039(7)
C9 .0177(10) .0188(10) .0218(9) .0030(8) .0050(8) -.0007(8)
C10 .0257(11) .0266(11) .0190(9) .0051(9) .0031(8) .0036(8)
C11 .0213(11) .0304(12) .0184(9) -.0003(9) .0005(8) -.0033(8)
C12 .0229(11) .0213(10) .0205(9) -.0026(9) .0053(8) -.0043(8)
Cl1 .0389(3) .0306(3) .0314(3) .0023(3) .0032(2) .0135(2)
Cl2 .0287(3) .0216(2) .0198(2) -.0015(2) -.00219(18) -.00353(19)
Cl3 .0350(3) .0182(2) .0290(2) -.0007(2) .0073(2) .0005(2)

loop_
_atom_type_symbol
_atom_type_description
_atom_type_scat_dispersion_real
_atom_type_scat_dispersion_imag
_atom_type_scat_source
C C .0033 .0016 'International Tables Vol C Tables 4.2.6.8 and 6.1.1.4'
H H .0000 .0000 'International Tables Vol C Tables 4.2.6.8 and 6.1.1.4'
Cl Cl .1484 .1585 'International Tables Vol C Tables 4.2.6.8 and 6.1.1.4'

loop_
_geom_angle_atom_site_label_1
_geom_angle_atom_site_label_2
_geom_angle_atom_site_label_3
_geom_angle
C6 C1 C2 118.22(17)
C6 C1 C7 118.97(16)
C2 C1 C7 122.73(17)
C3 C2 C1 120.42(18)
C3 C2 H2 119.8
C1 C2 H2 119.8
C4 C3 C2 119.44(18)
C4 C3 H3 120.3
C2 C3 H3 120.3
C3 C4 C5 121.43(18)
C3 C4 Cl1 119.04(15)
C5 C4 Cl1 119.53(16)
C4 C5 C6 118.80(18)
C4 C5 H5 120.6
C6 C5 H5 120.6
C5 C6 C1 121.68(17)
C5 C6 H7 119.2
C1 C6 H7 119.2
C12 C7 C8 117.76(17)
C12 C7 C1 117.91(17)
C8 C7 C1 124.26(16)
C9 C8 C7 120.43(16)
C9 C8 Cl2 118.40(15)
C7 C8 Cl2 121.15(14)
C10 C9 C8 120.73(17)
C10 C9 Cl3 118.30(14)
C8 C9 Cl3 120.96(14)
C9 C10 C11 119.38(18)
C9 C10 H10 120.3
C11 C10 H10 120.3
C12 C11 C10 119.65(18)
C12 C11 H11 120.2
C10 C11 H11 120.2
C11 C12 C7 122.02(18)
C11 C12 H12 119.0
C7 C12 H12 119.0

loop_
_geom_bond_atom_site_label_1
_geom_bond_atom_site_label_2
_geom_bond_site_symmetry_2
_geom_bond_distance
_geom_bond_publ_flag
C1 C6 . 1.394(3) ?
C1 C2 . 1.401(2) ?
C1 C7 . 1.494(3) yes
C2 C3 . 1.391(3) ?
C2 H2 . .9500 ?
C3 C4 . 1.379(3) ?
C3 H3 . .9500 ?
C4 C5 . 1.380(3) ?
C4 Cl1 . 1.7408(19) yes
C5 C6 . 1.381(3) ?
C5 H5 . .9500 ?
C6 H7 . .9500 ?
C7 C12 . 1.392(3) ?
C7 C8 . 1.398(3) ?
C8 C9 . 1.393(3) ?
C8 Cl2 . 1.7401(18) yes
C9 C10 . 1.384(3) ?
C9 Cl3 . 1.7323(19) yes
C10 C11 . 1.389(3) ?
C10 H10 . .9500 ?
C11 C12 . 1.384(3) ?
C11 H11 . .9500 ?
C12 H12 . .9500 ?

loop_
_geom_torsion_atom_site_label_1
_geom_torsion_atom_site_label_2
_geom_torsion_atom_site_label_3
_geom_torsion_atom_site_label_4
_geom_torsion
_geom_torsion_publ_flag
C6 C1 C2 C3 .3(3) ?
C7 C1 C2 C3 177.21(19) ?
C1 C2 C3 C4 1.1(3) ?
C2 C3 C4 C5 -1.6(3) ?
C2 C3 C4 Cl1 178.98(16) ?
C3 C4 C5 C6 .7(3) ?
Cl1 C4 C5 C6 -179.89(16) ?
C4 C5 C6 C1 .7(3) ?
C2 C1 C6 C5 -1.3(3) ?
C7 C1 C6 C5 -178.25(18) ?
C6 C1 C7 C12 48.0(3) yes
C2 C1 C7 C12 -128.8(2) ?
C6 C1 C7 C8 -129.0(2) ?
C2 C1 C7 C8 54.2(3) yes
C12 C7 C8 C9 -1.3(3) ?
C1 C7 C8 C9 175.68(18) ?
C12 C7 C8 Cl2 -179.78(15) ?
C1 C7 C8 Cl2 -2.8(3) ?
C7 C8 C9 C10 1.0(3) ?
Cl2 C8 C9 C10 179.51(17) ?
C7 C8 C9 Cl3 -177.66(14) ?
Cl2 C8 C9 Cl3 .8(2) ?
C8 C9 C10 C11 .4(3) ?
Cl3 C9 C10 C11 179.07(15) ?
C9 C10 C11 C12 -1.4(3) ?
C10 C11 C12 C7 1.1(3) ?
C8 C7 C12 C11 .3(3) ?
C1 C7 C12 C11 -176.89(18) ?

loop_
_cod_related_entry_id
_cod_related_entry_database
_cod_related_entry_code
1 ChemSpider 34869
